data_4105555
loop_
_publ_author_name
'S. M. Ibrahim Al-Rafia'
'Adam C. Malcolm'
'Sean K. Liew'
'Michael J. Ferguson'
'Eric Rivard'

_publ_contact_author_address
;
Department of Chemistry
University of Alberta
Edmonton
AB T6G 2G2
CANADA
;
_publ_contact_author_email ERIVARD@UALBERTA.CA
_publ_contact_author_name 'E. Rivard'
_publ_section_title
;
 Stabilization of the Heavy Methylene Analogues, GeH2 and SnH2, within the
 Coordination Sphere of a Transition Metal
;
_journal_name_full 'Journal of the American Chemical Society'
_journal_page_first 777
_journal_page_last 779
_journal_paper_doi 10.1021/ja1106223
_journal_volume 133
_journal_year 2011
_chemical_formula_moiety 'C53 H56 N2 O8 Sn W, C4 H10 O'
_chemical_formula_sum 'C57 H66 N2 O9 Sn W'
_chemical_formula_weight 1225.66
_chemical_name_common 'compound 6'
_chemical_name_systematic
; 
 ? 
;
_space_group_IT_number 33
_symmetry_cell_setting orthorhombic
_symmetry_space_group_name_Hall 'P 2c -2n'
_symmetry_space_group_name_H-M 'P n a 21'
_atom_sites_solution_hydrogens geom
_atom_sites_solution_primary direct
_atom_sites_solution_secondary difmap
_audit_creation_method SHELXL-97
_cell_angle_alpha 90.00
_cell_angle_beta 90.00
_cell_angle_gamma 90.00
_cell_formula_units_Z 4
_cell_length_a 17.910(4)
_cell_length_b 13.236(3)
_cell_length_c 23.515(5)
_cell_measurement_reflns_used 9423
_cell_measurement_temperature 173(2)
_cell_measurement_theta_max 27.20
_cell_measurement_theta_min 2.43
_cell_volume 5574(2)
_computing_cell_refinement 'Bruker SAINT'
_computing_data_collection 'Bruker APEX2'
_computing_data_reduction 'Bruker SAINT'
_computing_molecular_graphics 'Bruker SHELXTL'
_computing_publication_material 'Bruker SHELXTL'
_computing_structure_refinement 'SHELXL-97 (Sheldrick, 2008)'
_computing_structure_solution 'SHELXS-97 (Sheldrick, 2008)'
_diffrn_ambient_temperature 173(2)
_diffrn_measured_fraction_theta_full 0.998
_diffrn_measured_fraction_theta_max 0.998
_diffrn_measurement_device_type 'Bruker APEX-II CCD'
_diffrn_measurement_method '\w scans'
_diffrn_radiation_monochromator graphite
_diffrn_radiation_source 'fine-focus sealed tube'
_diffrn_radiation_type MoK\a
_diffrn_radiation_wavelength 0.71073
_diffrn_reflns_av_R_equivalents 0.0249
_diffrn_reflns_av_sigmaI/netI 0.0315
_diffrn_reflns_limit_h_max 23
_diffrn_reflns_limit_h_min -23
_diffrn_reflns_limit_k_max 17
_diffrn_reflns_limit_k_min -16
_diffrn_reflns_limit_l_max 30
_diffrn_reflns_limit_l_min -30
_diffrn_reflns_number 47549
_diffrn_reflns_theta_full 27.58
_diffrn_reflns_theta_max 27.58
_diffrn_reflns_theta_min 1.73
_exptl_absorpt_coefficient_mu 2.564
_exptl_absorpt_correction_T_max 0.7186
_exptl_absorpt_correction_T_min 0.4554
_exptl_absorpt_correction_type numerical
_exptl_absorpt_process_details 'SADABS (Sheldrick, 2008)'
_exptl_crystal_colour colourless
_exptl_crystal_density_diffrn 1.460
_exptl_crystal_description block
_exptl_crystal_F_000 2472
_exptl_crystal_size_max 0.36
_exptl_crystal_size_mid 0.22
_exptl_crystal_size_min 0.14
_refine_diff_density_max 1.067
_refine_diff_density_min -0.489
_refine_diff_density_rms 0.061
_refine_ls_abs_structure_details 'Flack H D (1983), Acta Cryst. A39, 876-881. 6222 Friedel pairs'
_refine_ls_abs_structure_Flack 0.006(3)
_refine_ls_extinction_method none
_refine_ls_goodness_of_fit_ref 1.118
_refine_ls_hydrogen_treatment constr
_refine_ls_matrix_type full
_refine_ls_number_parameters 676
_refine_ls_number_reflns 12822
_refine_ls_number_restraints 1
_refine_ls_restrained_S_all 1.118
_refine_ls_R_factor_all 0.0258
_refine_ls_R_factor_gt 0.0227
_refine_ls_shift/su_max 0.001
_refine_ls_shift/su_mean 0.000
_refine_ls_structure_factor_coef Fsqd
_refine_ls_weighting_details 'calc w=1/[\s^2^(Fo^2^)+(0.0000P)^2^+3.2027P] where P=(Fo^2^+2Fc^2^)/3'
_refine_ls_weighting_scheme calc
_refine_ls_wR_factor_gt 0.0506
_refine_ls_wR_factor_ref 0.0515
_reflns_number_gt 12002
_reflns_number_total 12822
_reflns_threshold_expression I>2\s(I)
_cod_data_source_file ja1106223_si_001_1.cif
_cod_data_source_block riv1077
_cod_original_cell_volume 5575(2)
_cod_database_code 4105555

loop_
_symmetry_equiv_pos_as_xyz
'x, y, z'
'-x, -y, z+1/2'
'x+1/2, -y+1/2, z'
'-x+1/2, y+1/2, z+1/2'

loop_
_atom_site_label
_atom_site_type_symbol
_atom_site_fract_x
_atom_site_fract_y
_atom_site_fract_z
_atom_site_U_iso_or_equiv
_atom_site_adp_type
_atom_site_occupancy
_atom_site_symmetry_multiplicity
_atom_site_calc_flag
_atom_site_refinement_flags
_atom_site_disorder_assembly
_atom_site_disorder_group
W W 0.267659(7) 0.017883(9) -0.050970(8) 0.03713(4) Uani 1 1 d . . .
Sn Sn 0.352111(11) 0.141133(15) 0.017270(9) 0.03110(5) Uani 1 1 d . A .
O1 O 0.46370(12) 0.12372(17) 0.02854(9) 0.0383(5) Uani 1 1 d . . .
O2 O 0.32784(12) 0.16013(17) 0.09970(10) 0.0377(5) Uani 1 1 d . . .
O3 O 0.35349(13) 0.29007(17) 0.00029(10) 0.0405(5) Uani 1 1 d . . .
O4 O 0.3018(2) 0.1701(2) -0.15201(13) 0.0697(9) Uani 1 1 d . . .
O5 O 0.2460(2) -0.1298(3) 0.05430(15) 0.0848(12) Uani 1 1 d . . .
O6 O 0.16237(18) -0.1115(2) -0.12821(13) 0.0680(9) Uani 1 1 d . . .
O7 O 0.12917(16) 0.1459(2) -0.01007(14) 0.0632(8) Uani 1 1 d . . .
O8 O 0.4080(2) -0.1139(2) -0.08712(13) 0.0688(9) Uani 1 1 d . . .
N1 N 0.62718(15) 0.1005(2) 0.04648(11) 0.0334(6) Uani 1 1 d . . .
N2 N 0.60253(15) 0.1958(2) 0.11880(11) 0.0339(6) Uani 1 1 d . . .
C1 C 0.57283(18) 0.1274(2) 0.08301(14) 0.0316(7) Uani 1 1 d . . .
C2 C 0.69151(19) 0.1537(3) 0.05903(16) 0.0397(8) Uani 1 1 d . . .
H2 H 0.7378 0.1497 0.0394 0.048 Uiso 1 1 calc R . .
C3 C 0.67615(19) 0.2118(3) 0.10403(16) 0.0402(8) Uani 1 1 d . . .
H3 H 0.7099 0.2562 0.1226 0.048 Uiso 1 1 calc R . .
C4 C 0.2894(2) 0.1162(3) -0.11560(17) 0.0472(9) Uani 1 1 d . . .
C5 C 0.2541(3) -0.0763(3) 0.0165(2) 0.0577(10) Uani 1 1 d . . .
C6 C 0.2010(3) -0.0645(3) -0.10034(17) 0.0509(9) Uani 1 1 d . . .
C7 C 0.1788(2) 0.1004(3) -0.02477(16) 0.0459(9) Uani 1 1 d . . .
C8 C 0.3578(2) -0.0655(3) -0.07380(15) 0.0473(9) Uani 1 1 d . . .
C11 C 0.62436(19) 0.0135(2) 0.00848(15) 0.0382(7) Uani 1 1 d . . .
C12 C 0.59841(15) 0.0243(2) -0.0471(2) 0.0363(7) Uani 1 1 d . . .
C13 C 0.5945(2) -0.0630(3) -0.07998(16) 0.0464(9) Uani 1 1 d . . .
H13 H 0.5772 -0.0588 -0.1181 0.056 Uiso 1 1 calc R . .
C14 C 0.6156(2) -0.1560(3) -0.0580(2) 0.0519(10) Uani 1 1 d . . .
H14 H 0.6107 -0.2151 -0.0806 0.062 Uiso 1 1 calc R . .
C15 C 0.6435(2) -0.1634(3) -0.00376(17) 0.0515(10) Uani 1 1 d . . .
H15 H 0.6591 -0.2273 0.0102 0.062 Uiso 1 1 calc R . .
C16 C 0.6493(2) -0.0784(3) 0.03114(15) 0.0453(9) Uani 1 1 d . . .
C17 C 0.5819(2) 0.1275(3) -0.07327(16) 0.0417(8) Uani 1 1 d . . .
H17 H 0.5687 0.1748 -0.0417 0.050 Uiso 1 1 calc R . .
C18 C 0.5163(2) 0.1249(3) -0.11471(19) 0.0580(10) Uani 1 1 d . . .
H18A H 0.4720 0.0983 -0.0953 0.070 Uiso 1 1 calc R . .
H18B H 0.5287 0.0814 -0.1470 0.070 Uiso 1 1 calc R . .
H18C H 0.5060 0.1935 -0.1284 0.070 Uiso 1 1 calc R . .
C19 C 0.6524(3) 0.1681(4) -0.1024(2) 0.0668(13) Uani 1 1 d . . .
H19A H 0.6937 0.1690 -0.0751 0.080 Uiso 1 1 calc R . .
H19B H 0.6431 0.2368 -0.1162 0.080 Uiso 1 1 calc R . .
H19C H 0.6653 0.1244 -0.1346 0.080 Uiso 1 1 calc R . .
C20 C 0.6845(3) -0.0870(3) 0.08983(18) 0.0557(10) Uani 1 1 d . . .
H20 H 0.6738 -0.0227 0.1107 0.067 Uiso 1 1 calc R . .
C21 C 0.6526(3) -0.1734(4) 0.1250(2) 0.0666(13) Uani 1 1 d . . .
H21A H 0.5984 -0.1650 0.1286 0.080 Uiso 1 1 calc R . .
H21B H 0.6753 -0.1730 0.1629 0.080 Uiso 1 1 calc R . .
H21C H 0.6634 -0.2377 0.1061 0.080 Uiso 1 1 calc R . .
C22 C 0.7689(3) -0.0974(4) 0.0850(3) 0.0748(15) Uani 1 1 d . . .
H22A H 0.7890 -0.0407 0.0630 0.090 Uiso 1 1 calc R . .
H22B H 0.7812 -0.1610 0.0659 0.090 Uiso 1 1 calc R . .
H22C H 0.7911 -0.0971 0.1232 0.090 Uiso 1 1 calc R . .
C31 C 0.56976(19) 0.2357(3) 0.17099(15) 0.0392(8) Uani 1 1 d . . .
C32 C 0.5285(2) 0.3253(3) 0.16871(16) 0.0455(9) Uani 1 1 d . . .
C33 C 0.5050(3) 0.3649(3) 0.22062(18) 0.0581(11) Uani 1 1 d . . .
H33 H 0.4781 0.4268 0.2212 0.070 Uiso 1 1 calc R . .
C34 C 0.5199(3) 0.3166(4) 0.27091(19) 0.0640(12) Uani 1 1 d . . .
H34 H 0.5026 0.3449 0.3056 0.077 Uiso 1 1 calc R . .
C35 C 0.5596(3) 0.2279(4) 0.27183(18) 0.0596(12) Uani 1 1 d . . .
H35 H 0.5695 0.1959 0.3072 0.071 Uiso 1 1 calc R . .
C36 C 0.5858(2) 0.1839(3) 0.22184(16) 0.0451(8) Uani 1 1 d . . .
C37 C 0.5100(2) 0.3803(3) 0.11363(17) 0.0440(9) Uani 1 1 d . . .
H37 H 0.5209 0.3337 0.0812 0.053 Uiso 1 1 calc R . .
C38 C 0.5593(3) 0.4743(4) 0.1072(2) 0.0696(13) Uani 1 1 d . . .
H38A H 0.5468 0.5091 0.0717 0.084 Uiso 1 1 calc R . .
H38B H 0.6119 0.4539 0.1064 0.084 Uiso 1 1 calc R . .
H38C H 0.5508 0.5198 0.1394 0.084 Uiso 1 1 calc R . .
C39 C 0.4283(2) 0.4098(4) 0.1105(2) 0.0607(12) Uani 1 1 d . . .
H39A H 0.4188 0.4453 0.0747 0.073 Uiso 1 1 calc R . .
H39B H 0.4161 0.4542 0.1426 0.073 Uiso 1 1 calc R . .
H39C H 0.3973 0.3489 0.1124 0.073 Uiso 1 1 calc R . .
C40 C 0.6312(3) 0.0872(3) 0.22376(18) 0.0580(11) Uani 1 1 d . . .
H40 H 0.6290 0.0557 0.1852 0.070 Uiso 1 1 calc R . .
C41 C 0.6009(4) 0.0106(4) 0.2663(2) 0.0860(19) Uani 1 1 d . . .
H41A H 0.5479 -0.0016 0.2587 0.103 Uiso 1 1 calc R . .
H41B H 0.6068 0.0370 0.3050 0.103 Uiso 1 1 calc R . .
H41C H 0.6286 -0.0529 0.2627 0.103 Uiso 1 1 calc R . .
C42 C 0.7120(3) 0.1094(5) 0.2369(3) 0.096(2) Uani 1 1 d . . .
H42A H 0.7311 0.1594 0.2098 0.116 Uiso 1 1 calc R . .
H42B H 0.7412 0.0470 0.2337 0.116 Uiso 1 1 calc R . .
H42C H 0.7162 0.1360 0.2756 0.116 Uiso 1 1 calc R . .
C50 C 0.49112(18) 0.0981(2) 0.08249(13) 0.0345(7) Uani 1 1 d . . .
H50 H 0.4649 0.1416 0.1110 0.041 Uiso 1 1 calc R . .
C51 C 0.47717(18) -0.0116(3) 0.09882(15) 0.0376(7) Uani 1 1 d . . .
C52 C 0.4673(2) -0.0367(3) 0.15593(17) 0.0511(9) Uani 1 1 d . . .
H52 H 0.4726 0.0141 0.1842 0.061 Uiso 1 1 calc R . .
C53 C 0.4500(3) -0.1347(4) 0.1721(2) 0.0660(12) Uani 1 1 d . . .
H53 H 0.4437 -0.1510 0.2111 0.079 Uiso 1 1 calc R . .
C54 C 0.4419(3) -0.2081(4) 0.1312(3) 0.0717(15) Uani 1 1 d . . .
H54 H 0.4311 -0.2756 0.1421 0.086 Uiso 1 1 calc R . .
C55 C 0.4495(3) -0.1840(3) 0.0750(2) 0.0678(13) Uani 1 1 d . . .
H55 H 0.4421 -0.2348 0.0469 0.081 Uiso 1 1 calc R . .
C56 C 0.4678(2) -0.0866(3) 0.05824(17) 0.0479(9) Uani 1 1 d . . .
H56 H 0.4739 -0.0712 0.0191 0.057 Uiso 1 1 calc R . .
C60 C 0.2938(2) 0.0805(3) 0.12997(15) 0.0437(8) Uani 1 1 d . . .
H60A H 0.3235 0.0180 0.1249 0.052 Uiso 1 1 calc R . .
H60B H 0.2433 0.0681 0.1144 0.052 Uiso 1 1 calc R . .
C61 C 0.2878(2) 0.1043(3) 0.19222(16) 0.0464(9) Uani 1 1 d . . .
C62 C 0.3409(2) 0.1623(4) 0.21977(18) 0.0573(11) Uani 1 1 d . . .
H62 H 0.3813 0.1898 0.1988 0.069 Uiso 1 1 calc R . .
C63 C 0.3358(3) 0.1806(5) 0.2772(2) 0.0760(16) Uani 1 1 d . . .
H63 H 0.3731 0.2199 0.2955 0.091 Uiso 1 1 calc R . .
C64 C 0.2773(3) 0.1425(5) 0.3084(2) 0.0825(17) Uani 1 1 d . . .
H64 H 0.2752 0.1534 0.3483 0.099 Uiso 1 1 calc R . .
C65 C 0.2227(3) 0.0895(6) 0.2821(2) 0.090(2) Uani 1 1 d . . .
H65 H 0.1807 0.0665 0.3030 0.107 Uiso 1 1 calc R . .
C66 C 0.2284(3) 0.0688(5) 0.2243(2) 0.0740(14) Uani 1 1 d . . .
H66 H 0.1908 0.0295 0.2064 0.089 Uiso 1 1 calc R . .
C70A C 0.3664(5) 0.3265(5) -0.0539(4) 0.0550(17) Uani 0.55 1 d P A 1
H70A H 0.3200 0.3194 -0.0764 0.066 Uiso 0.55 1 calc PR A 1
H70B H 0.4049 0.2836 -0.0722 0.066 Uiso 0.55 1 calc PR A 1
C71A C 0.3916(6) 0.4349(7) -0.0569(5) 0.0297(17) Uani 0.55 1 d P A 1
C72A C 0.3421(6) 0.5122(8) -0.0627(5) 0.052(3) Uani 0.55 1 d P A 1
H72A H 0.2903 0.4980 -0.0662 0.062 Uiso 0.55 1 calc PR A 1
C73A C 0.3661(10) 0.6102(10) -0.0635(7) 0.071(4) Uani 0.55 1 d P A 1
H73A H 0.3312 0.6640 -0.0655 0.086 Uiso 0.55 1 calc PR A 1
C74A C 0.4398(10) 0.6297(12) -0.0614(7) 0.064(4) Uani 0.55 1 d P A 1
H74A H 0.4566 0.6972 -0.0663 0.077 Uiso 0.55 1 calc PR A 1
C75A C 0.4918(6) 0.5541(10) -0.0522(6) 0.065(3) Uani 0.55 1 d P A 1
H75A H 0.5426 0.5701 -0.0449 0.078 Uiso 0.55 1 calc PR A 1
C76A C 0.4686(6) 0.4568(10) -0.0539(8) 0.060(3) Uani 0.55 1 d P A 1
H76A H 0.5040 0.4034 -0.0531 0.072 Uiso 0.55 1 calc PR A 1
C70B C 0.4121(5) 0.3212(6) -0.0352(4) 0.047(2) Uani 0.45 1 d P A 2
H70C H 0.4094 0.2850 -0.0720 0.056 Uiso 0.45 1 calc PR A 2
H70D H 0.4607 0.3055 -0.0172 0.056 Uiso 0.45 1 calc PR A 2
C71B C 0.4053(7) 0.4332(7) -0.0449(6) 0.0297(17) Uani 0.45 1 d PG A 2
C72B C 0.3352(6) 0.4759(11) -0.0526(6) 0.062(5) Uani 0.45 1 d PG A 2
H72B H 0.2917 0.4353 -0.0490 0.074 Uiso 0.45 1 calc PR A 2
C73B C 0.3286(6) 0.5780(12) -0.0654(6) 0.100(7) Uani 0.45 1 d PG A 2
H73B H 0.2807 0.6072 -0.0707 0.120 Uiso 0.45 1 calc PR A 2
C74B C 0.3923(8) 0.6374(7) -0.0706(6) 0.104(13) Uani 0.45 1 d PG A 2
H74B H 0.3878 0.7072 -0.0794 0.124 Uiso 0.45 1 calc PR A 2
C75B C 0.4625(6) 0.5947(8) -0.0629(7) 0.074(7) Uani 0.45 1 d PG A 2
H75B H 0.5059 0.6353 -0.0664 0.089 Uiso 0.45 1 calc PR A 2
C76B C 0.4690(5) 0.4926(9) -0.0500(7) 0.064(5) Uani 0.45 1 d PG A 2
H76B H 0.5169 0.4634 -0.0447 0.077 Uiso 0.45 1 calc PR A 2
O1S O 0.4801(3) 0.6372(3) 0.26216(19) 0.1068(15) Uani 1 1 d . . .
C1S C 0.5525(6) 0.6247(5) 0.2885(3) 0.111(3) Uani 1 1 d . . .
H1SA H 0.5637 0.5519 0.2930 0.134 Uiso 1 1 calc R . .
H1SB H 0.5523 0.6561 0.3267 0.134 Uiso 1 1 calc R . .
C2S C 0.6090(5) 0.6719(6) 0.2533(4) 0.143(3) Uani 1 1 d . . .
H2SA H 0.6580 0.6640 0.2713 0.172 Uiso 1 1 calc R . .
H2SB H 0.5977 0.7439 0.2490 0.172 Uiso 1 1 calc R . .
H2SC H 0.6096 0.6397 0.2158 0.172 Uiso 1 1 calc R . .
C3S C 0.4211(7) 0.6015(6) 0.2928(4) 0.168(5) Uani 1 1 d . . .
H3SA H 0.4201 0.6340 0.3307 0.202 Uiso 1 1 calc R . .
H3SB H 0.4262 0.5277 0.2983 0.202 Uiso 1 1 calc R . .
C4S C 0.3503(5) 0.6241(9) 0.2616(5) 0.190(6) Uani 1 1 d . . .
H4SA H 0.3077 0.5987 0.2835 0.228 Uiso 1 1 calc R . .
H4SB H 0.3515 0.5912 0.2243 0.228 Uiso 1 1 calc R . .
H4SC H 0.3454 0.6973 0.2566 0.228 Uiso 1 1 calc R . .

loop_
_atom_site_aniso_label
_atom_site_aniso_U_11
_atom_site_aniso_U_22
_atom_site_aniso_U_33
_atom_site_aniso_U_23
_atom_site_aniso_U_13
_atom_site_aniso_U_12
W 0.04480(7) 0.02952(6) 0.03707(6) -0.00064(8) -0.00783(8) -0.00704(5)
Sn 0.03024(9) 0.02837(9) 0.03470(10) -0.00063(9) -0.00474(10) -0.00210(8)
O1 0.0327(11) 0.0468(13) 0.0355(13) -0.0019(10) 0.0008(9) 0.0000(10)
O2 0.0350(12) 0.0393(13) 0.0389(12) -0.0028(10) 0.0003(10) -0.0014(10)
O3 0.0454(13) 0.0304(11) 0.0457(14) 0.0005(9) 0.0014(10) -0.0015(10)
O4 0.087(2) 0.0609(19) 0.0615(19) 0.0217(16) 0.0102(17) 0.0037(17)
O5 0.129(3) 0.062(2) 0.063(2) 0.0204(17) -0.011(2) -0.043(2)
O6 0.082(2) 0.0589(18) 0.0634(19) -0.0119(15) -0.0229(16) -0.0241(16)
O7 0.0403(16) 0.068(2) 0.081(2) -0.0106(16) 0.0133(14) -0.0056(14)
O8 0.088(2) 0.0558(19) 0.0628(19) -0.0138(15) -0.0059(17) 0.0253(17)
N1 0.0287(14) 0.0320(14) 0.0396(15) -0.0016(11) 0.0010(11) 0.0050(11)
N2 0.0331(15) 0.0296(14) 0.0391(15) -0.0030(11) -0.0064(12) 0.0037(11)
C1 0.0309(16) 0.0281(16) 0.0360(16) -0.0007(13) -0.0042(13) 0.0049(12)
C2 0.0263(17) 0.0389(19) 0.054(2) 0.0056(16) -0.0004(14) 0.0011(14)
C3 0.0319(17) 0.0319(17) 0.057(2) -0.0011(15) -0.0100(15) -0.0015(14)
C4 0.058(2) 0.038(2) 0.046(2) 0.0003(17) 0.0000(18) 0.0036(17)
C5 0.079(3) 0.040(2) 0.053(2) 0.001(2) -0.015(2) -0.0232(19)
C6 0.067(3) 0.038(2) 0.048(2) -0.0010(17) -0.0101(19) -0.0090(19)
C7 0.047(2) 0.042(2) 0.049(2) -0.0053(16) -0.0060(17) -0.0094(17)
C8 0.061(2) 0.039(2) 0.0420(19) -0.0020(16) -0.0133(17) -0.0039(19)
C11 0.0361(17) 0.0346(16) 0.0439(19) -0.0050(15) 0.0080(15) 0.0035(13)
C12 0.0275(14) 0.0399(15) 0.0415(17) -0.0022(18) 0.0108(19) 0.0035(12)
C13 0.049(2) 0.050(2) 0.0400(19) -0.0080(17) 0.0058(16) 0.0015(18)
C14 0.061(2) 0.0401(19) 0.055(3) -0.015(2) 0.007(2) 0.0043(16)
C15 0.059(2) 0.037(2) 0.059(2) -0.0026(16) 0.0129(19) 0.0131(18)
C16 0.052(2) 0.0388(18) 0.046(2) -0.0022(15) 0.0027(17) 0.0080(16)
C17 0.041(2) 0.040(2) 0.0436(18) 0.0025(15) 0.0070(15) 0.0037(15)
C18 0.064(3) 0.056(3) 0.054(2) 0.001(2) -0.005(2) 0.007(2)
C19 0.065(3) 0.062(3) 0.074(3) 0.020(2) 0.023(2) -0.006(2)
C20 0.071(3) 0.039(2) 0.057(2) -0.0019(18) -0.005(2) 0.0182(19)
C21 0.066(3) 0.075(3) 0.059(3) 0.013(2) 0.007(2) 0.026(3)
C22 0.063(3) 0.067(3) 0.094(4) 0.019(3) -0.023(3) 0.001(2)
C31 0.0391(18) 0.0371(18) 0.0412(18) -0.0113(15) -0.0067(14) 0.0017(14)
C32 0.051(2) 0.042(2) 0.043(2) -0.0123(16) -0.0068(16) 0.0077(17)
C33 0.064(3) 0.058(3) 0.052(2) -0.019(2) -0.007(2) 0.020(2)
C34 0.082(3) 0.065(3) 0.045(2) -0.020(2) -0.003(2) 0.012(2)
C35 0.080(3) 0.060(3) 0.038(2) -0.0071(19) -0.010(2) 0.003(2)
C36 0.049(2) 0.042(2) 0.0444(19) -0.0067(16) -0.0091(16) -0.0004(17)
C37 0.043(2) 0.042(2) 0.046(2) -0.0119(16) -0.0086(16) 0.0146(16)
C38 0.063(3) 0.070(3) 0.075(3) 0.007(2) -0.022(2) 0.001(2)
C39 0.051(2) 0.069(3) 0.062(3) -0.011(2) -0.016(2) 0.017(2)
C40 0.082(3) 0.043(2) 0.049(2) -0.0001(18) -0.013(2) 0.012(2)
C41 0.154(6) 0.053(3) 0.051(3) 0.006(2) -0.030(3) 0.001(3)
C42 0.080(4) 0.091(4) 0.118(5) 0.024(4) -0.028(4) 0.029(3)
C50 0.0317(16) 0.0380(17) 0.0337(16) -0.0073(14) -0.0025(13) 0.0069(13)
C51 0.0267(16) 0.0421(19) 0.0439(19) -0.0008(15) -0.0031(14) 0.0000(14)
C52 0.049(2) 0.056(2) 0.048(2) -0.0003(18) 0.0040(18) -0.0022(18)
C53 0.065(3) 0.071(3) 0.062(3) 0.020(2) 0.008(2) -0.011(2)
C54 0.068(3) 0.048(3) 0.100(4) 0.018(3) -0.001(3) -0.014(2)
C55 0.075(3) 0.043(2) 0.086(4) -0.009(2) -0.006(3) -0.015(2)
C56 0.049(2) 0.042(2) 0.053(2) -0.0057(17) -0.0036(17) -0.0013(17)
C60 0.043(2) 0.044(2) 0.044(2) 0.0029(16) -0.0022(16) -0.0013(16)
C61 0.038(2) 0.057(2) 0.044(2) 0.0055(17) -0.0036(16) 0.0054(17)
C62 0.044(2) 0.076(3) 0.052(2) -0.009(2) 0.0073(18) 0.000(2)
C63 0.060(3) 0.115(5) 0.053(3) -0.022(3) -0.005(2) -0.009(3)
C64 0.062(3) 0.143(6) 0.043(2) 0.000(3) -0.007(2) -0.002(3)
C65 0.061(3) 0.160(6) 0.048(3) 0.015(3) 0.002(2) -0.018(3)
C66 0.062(3) 0.110(4) 0.050(2) 0.012(3) -0.006(2) -0.018(3)
C70A 0.071(5) 0.035(3) 0.058(5) 0.006(4) -0.001(5) -0.013(4)
C71A 0.029(4) 0.0379(17) 0.022(5) 0.004(3) -0.011(3) 0.001(2)
C72A 0.037(5) 0.046(7) 0.072(8) 0.001(5) -0.008(4) 0.005(4)
C73A 0.081(8) 0.037(6) 0.096(12) -0.003(6) -0.027(8) 0.019(7)
C74A 0.089(10) 0.041(8) 0.062(7) 0.023(6) -0.008(7) 0.000(7)
C75A 0.047(6) 0.063(7) 0.083(7) -0.010(8) -0.006(6) -0.010(4)
C76A 0.047(5) 0.051(7) 0.082(7) -0.018(7) -0.023(5) 0.008(4)
C70B 0.041(5) 0.036(4) 0.064(6) 0.000(4) 0.016(4) -0.002(4)
C71B 0.029(4) 0.0379(17) 0.022(5) 0.004(3) -0.011(3) 0.001(2)
C72B 0.026(5) 0.080(12) 0.080(8) 0.048(8) 0.015(6) -0.003(5)
C73B 0.046(8) 0.111(15) 0.143(17) 0.070(13) 0.019(8) 0.043(9)
C74B 0.20(4) 0.040(10) 0.074(12) 0.028(9) 0.053(18) 0.032(18)
C75B 0.067(14) 0.050(14) 0.104(13) 0.034(11) -0.019(11) -0.020(9)
C76B 0.064(8) 0.043(10) 0.085(9) -0.008(11) -0.005(9) -0.018(7)
O1S 0.154(4) 0.088(3) 0.078(3) 0.003(2) 0.013(3) -0.030(3)
C1S 0.185(9) 0.065(4) 0.085(5) -0.011(3) -0.029(5) 0.007(5)
C2S 0.176(9) 0.100(6) 0.153(8) -0.019(6) -0.038(7) -0.031(6)
C3S 0.299(14) 0.081(5) 0.126(7) -0.044(5) 0.129(9) -0.046(7)
C4S 0.132(8) 0.285(16) 0.154(9) -0.079(9) 0.070(7) -0.119(9)

loop_
_atom_type_symbol
_atom_type_description
_atom_type_scat_dispersion_real
_atom_type_scat_dispersion_imag
_atom_type_scat_source
C C 0.0033 0.0016 'International Tables Vol C Tables 4.2.6.8 and 6.1.1.4'
H H 0.0000 0.0000 'International Tables Vol C Tables 4.2.6.8 and 6.1.1.4'
N N 0.0061 0.0033 'International Tables Vol C Tables 4.2.6.8 and 6.1.1.4'
O O 0.0106 0.0060 'International Tables Vol C Tables 4.2.6.8 and 6.1.1.4'
Sn Sn -0.6537 1.4246 'International Tables Vol C Tables 4.2.6.8 and 6.1.1.4'
W W -0.8490 6.8722 'International Tables Vol C Tables 4.2.6.8 and 6.1.1.4'

loop_
_geom_angle_atom_site_label_1
_geom_angle_atom_site_label_2
_geom_angle_atom_site_label_3
_geom_angle
C6 W C7 90.12(17)
C6 W C8 91.41(17)
C7 W C8 177.65(15)
C6 W C5 92.74(16)
C7 W C5 89.99(18)
C8 W C5 88.15(18)
C6 W C4 91.70(16)
C7 W C4 91.85(15)
C8 W C4 89.89(15)
C5 W C4 175.19(16)
C6 W Sn 176.15(13)
C7 W Sn 86.23(10)
C8 W Sn 92.27(10)
C5 W Sn 88.50(11)
C4 W Sn 87.19(11)
O2 Sn O3 94.11(9)
O2 Sn O1 95.84(9)
O3 Sn O1 97.19(9)
O2 Sn W 121.42(7)
O3 Sn W 118.27(7)
O1 Sn W 123.50(7)
C50 O1 Sn 119.39(19)
C60 O2 Sn 119.2(2)
C70A O3 Sn 121.8(3)
C70B O3 Sn 114.5(4)
C1 N1 C2 109.4(3)
C1 N1 C11 125.1(3)
C2 N1 C11 124.2(3)
C1 N2 C3 108.9(3)
C1 N2 C31 127.6(3)
C3 N2 C31 122.7(3)
N2 C1 N1 106.9(3)
N2 C1 C50 124.0(3)
N1 C1 C50 128.8(3)
C3 C2 N1 106.9(3)
C2 C3 N2 107.9(3)
O4 C4 W 179.2(4)
O5 C5 W 179.4(4)
O6 C6 W 179.3(4)
O7 C7 W 179.6(4)
O8 C8 W 178.9(4)
C12 C11 C16 123.5(3)
C12 C11 N1 120.3(3)
C16 C11 N1 116.2(3)
C13 C12 C11 116.8(3)
C13 C12 C17 120.6(4)
C11 C12 C17 122.3(3)
C14 C13 C12 121.0(4)
C15 C14 C13 120.5(4)
C14 C15 C16 121.0(4)
C15 C16 C11 116.9(3)
C15 C16 C20 120.2(3)
C11 C16 C20 122.8(3)
C18 C17 C12 112.7(3)
C18 C17 C19 110.8(3)
C12 C17 C19 109.5(3)
C16 C20 C21 113.2(4)
C16 C20 C22 110.5(4)
C21 C20 C22 110.2(4)
C32 C31 C36 123.6(3)
C32 C31 N2 119.2(3)
C36 C31 N2 117.1(3)
C33 C32 C31 116.4(4)
C33 C32 C37 120.0(3)
C31 C32 C37 123.6(3)
C34 C33 C32 121.4(4)
C33 C34 C35 120.9(4)
C34 C35 C36 121.2(4)
C35 C36 C31 116.4(4)
C35 C36 C40 120.5(4)
C31 C36 C40 123.1(3)
C39 C37 C32 111.9(4)
C39 C37 C38 110.0(4)
C32 C37 C38 110.2(3)
C42 C40 C36 110.9(4)
C42 C40 C41 109.6(4)
C36 C40 C41 113.0(4)
O1 C50 C1 106.5(3)
O1 C50 C51 113.6(3)
C1 C50 C51 113.6(3)
C56 C51 C52 118.5(4)
C56 C51 C50 121.9(3)
C52 C51 C50 119.4(3)
C53 C52 C51 121.0(4)
C54 C53 C52 119.6(4)
C55 C54 C53 120.1(4)
C54 C55 C56 120.9(4)
C51 C56 C55 119.9(4)
O2 C60 C61 111.5(3)
C62 C61 C66 117.4(4)
C62 C61 C60 121.6(4)
C66 C61 C60 120.9(4)
C63 C62 C61 120.8(4)
C64 C63 C62 120.6(5)
C65 C64 C63 119.8(5)
C64 C65 C66 119.8(5)
C61 C66 C65 121.4(5)
O3 C70A C71A 115.2(8)
C72A C71A C76A 119.2(9)
C72A C71A C70A 121.8(8)
C76A C71A C70A 119.1(9)
C71A C72A C73A 120.6(9)
C74A C73A C72A 119.4(10)
C73A C74A C75A 121.8(16)
C76A C75A C74A 118.4(14)
C75A C76A C71A 119.8(10)
O3 C70B C71B 108.6(8)
C72B C71B C76B 120.0
C72B C71B C70B 119.5(9)
C76B C71B C70B 120.3(9)
C73B C72B C71B 120.0
C72B C73B C74B 120.0
C73B C74B C75B 120.0
C76B C75B C74B 120.0
C75B C76B C71B 120.0
C3S O1S C1S 115.4(8)
O1S C1S C2S 109.4(6)
O1S C3S C4S 109.1(8)

loop_
_geom_bond_atom_site_label_1
_geom_bond_atom_site_label_2
_geom_bond_distance
W C6 1.990(4)
W C7 2.026(4)
W C8 2.028(4)
W C5 2.031(4)
W C4 2.039(4)
W Sn 2.7430(4)
Sn O2 2.002(2)
Sn O3 2.012(2)
Sn O1 2.029(2)
O1 C50 1.402(4)
O2 C60 1.411(4)
O3 C70A 1.383(10)
O3 C70B 1.403(8)
O4 C4 1.136(5)
O5 C5 1.147(5)
O6 C6 1.138(4)
O7 C7 1.128(5)
O8 C8 1.148(5)
N1 C1 1.346(4)
N1 C2 1.382(4)
N1 C11 1.459(4)
N2 C1 1.345(4)
N2 C3 1.380(4)
N2 C31 1.460(4)
C1 C50 1.514(4)
C2 C3 1.337(5)
C11 C12 1.394(6)
C11 C16 1.400(5)
C12 C13 1.392(5)
C12 C17 1.527(5)
C13 C14 1.389(5)
C14 C15 1.372(6)
C15 C16 1.397(5)
C16 C20 1.521(5)
C17 C18 1.527(6)
C17 C19 1.534(5)
C20 C21 1.522(6)
C20 C22 1.524(7)
C31 C32 1.399(5)
C31 C36 1.408(5)
C32 C33 1.393(5)
C32 C37 1.522(5)
C33 C34 1.371(6)
C34 C35 1.373(7)
C35 C36 1.393(6)
C36 C40 1.517(5)
C37 C39 1.516(5)
C37 C38 1.533(6)
C40 C42 1.510(7)
C40 C41 1.525(7)
C50 C51 1.523(5)
C51 C56 1.387(5)
C51 C52 1.395(5)
C52 C53 1.388(6)
C53 C54 1.373(7)
C54 C55 1.368(7)
C55 C56 1.388(6)
C60 C61 1.501(5)
C61 C62 1.383(6)
C61 C66 1.386(6)
C62 C63 1.376(6)
C63 C64 1.374(7)
C64 C65 1.353(8)
C65 C66 1.390(7)
C70A C71A 1.506(11)
C71A C72A 1.362(13)
C71A C76A 1.410(12)
C72A C73A 1.367(17)
C73A C74A 1.35(3)
C74A C75A 1.383(14)
C75A C76A 1.355(16)
C70B C71B 1.504(12)
C71B C72B 1.3900
C71B C76B 1.3900
C72B C73B 1.3900
C73B C74B 1.3900
C74B C75B 1.3900
C75B C76B 1.3900
O1S C3S 1.363(9)
O1S C1S 1.446(9)
C1S C2S 1.450(11)
C3S C4S 1.496(14)

loop_
_geom_torsion_atom_site_label_1
_geom_torsion_atom_site_label_2
_geom_torsion_atom_site_label_3
_geom_torsion_atom_site_label_4
_geom_torsion
C6 W Sn O2 72.9(18)
C7 W Sn O2 54.18(13)
C8 W Sn O2 -124.00(13)
C5 W Sn O2 -35.91(16)
C4 W Sn O2 146.22(13)
C6 W Sn O3 -42.2(18)
C7 W Sn O3 -60.89(13)
C8 W Sn O3 120.92(13)
C5 W Sn O3 -150.98(16)
C4 W Sn O3 31.15(13)
C6 W Sn O1 -163.9(18)
C7 W Sn O1 177.35(13)
C8 W Sn O1 -0.83(13)
C5 W Sn O1 87.26(16)
C4 W Sn O1 -90.61(13)
O2 Sn O1 C50 19.0(2)
O3 Sn O1 C50 113.9(2)
W Sn O1 C50 -115.1(2)
O3 Sn O2 C60 157.3(2)
O1 Sn O2 C60 -105.0(2)
W Sn O2 C60 30.4(3)
O2 Sn O3 C70A -178.4(5)
O1 Sn O3 C70A 85.2(5)
W Sn O3 C70A -49.2(5)
O2 Sn O3 C70B 137.8(5)
O1 Sn O3 C70B 41.4(5)
W Sn O3 C70B -93.0(5)
C3 N2 C1 N1 0.3(3)
C31 N2 C1 N1 -169.7(3)
C3 N2 C1 C50 -174.0(3)
C31 N2 C1 C50 16.0(5)
C2 N1 C1 N2 -0.8(4)
C11 N1 C1 N2 166.3(3)
C2 N1 C1 C50 173.1(3)
C11 N1 C1 C50 -19.8(5)
C1 N1 C2 C3 1.0(4)
C11 N1 C2 C3 -166.2(3)
N1 C2 C3 N2 -0.8(4)
C1 N2 C3 C2 0.3(4)
C31 N2 C3 C2 170.9(3)
C6 W C4 O4 -56(29)
C7 W C4 O4 -146(29)
C8 W C4 O4 35(29)
C5 W C4 O4 101(29)
Sn W C4 O4 128(29)
C6 W C5 O5 -11(60)
C7 W C5 O5 80(60)
C8 W C5 O5 -102(60)
C4 W C5 O5 -168(100)
Sn W C5 O5 166(100)
C7 W C6 O6 -29(38)
C8 W C6 O6 150(100)
C5 W C6 O6 61(38)
C4 W C6 O6 -120(38)
Sn W C6 O6 -47(39)
C6 W C7 O7 57(52)
C8 W C7 O7 -73(53)
C5 W C7 O7 -35(52)
C4 W C7 O7 149(100)
Sn W C7 O7 -124(100)
C6 W C8 O8 -14(19)
C7 W C8 O8 117(18)
C5 W C8 O8 79(19)
C4 W C8 O8 -105(19)
Sn W C8 O8 168(100)
C1 N1 C11 C12 93.2(4)
C2 N1 C11 C12 -101.5(4)
C1 N1 C11 C16 -87.2(4)
C2 N1 C11 C16 78.1(4)
C16 C11 C12 C13 3.0(5)
N1 C11 C12 C13 -177.5(3)
C16 C11 C12 C17 -171.2(3)
N1 C11 C12 C17 8.3(5)
C11 C12 C13 C14 0.1(5)
C17 C12 C13 C14 174.4(3)
C12 C13 C14 C15 -2.5(6)
C13 C14 C15 C16 2.0(6)
C14 C15 C16 C11 1.0(6)
C14 C15 C16 C20 -176.5(4)
C12 C11 C16 C15 -3.5(5)
N1 C11 C16 C15 176.9(3)
C12 C11 C16 C20 173.9(4)
N1 C11 C16 C20 -5.7(5)
C13 C12 C17 C18 40.0(5)
C11 C12 C17 C18 -145.9(3)
C13 C12 C17 C19 -83.9(4)
C11 C12 C17 C19 90.2(4)
C15 C16 C20 C21 -49.8(5)
C11 C16 C20 C21 132.9(4)
C15 C16 C20 C22 74.3(5)
C11 C16 C20 C22 -103.0(4)
C1 N2 C31 C32 -93.2(4)
C3 N2 C31 C32 98.0(4)
C1 N2 C31 C36 90.5(4)
C3 N2 C31 C36 -78.3(4)
C36 C31 C32 C33 2.2(6)
N2 C31 C32 C33 -173.8(4)
C36 C31 C32 C37 -178.9(4)
N2 C31 C32 C37 5.2(5)
C31 C32 C33 C34 -1.9(7)
C37 C32 C33 C34 179.2(4)
C32 C33 C34 C35 1.0(8)
C33 C34 C35 C36 -0.2(8)
C34 C35 C36 C31 0.5(7)
C34 C35 C36 C40 178.5(4)
C32 C31 C36 C35 -1.5(6)
N2 C31 C36 C35 174.5(4)
C32 C31 C36 C40 -179.5(4)
N2 C31 C36 C40 -3.5(5)
C33 C32 C37 C39 -48.4(5)
C31 C32 C37 C39 132.7(4)
C33 C32 C37 C38 74.4(5)
C31 C32 C37 C38 -104.5(4)
C35 C36 C40 C42 -82.0(6)
C31 C36 C40 C42 95.9(5)
C35 C36 C40 C41 41.5(6)
C31 C36 C40 C41 -140.6(4)
Sn O1 C50 C1 -159.91(19)
Sn O1 C50 C51 74.2(3)
N2 C1 C50 O1 118.9(3)
N1 C1 C50 O1 -54.1(4)
N2 C1 C50 C51 -115.3(3)
N1 C1 C50 C51 71.7(4)
O1 C50 C51 C56 25.1(4)
C1 C50 C51 C56 -96.9(4)
O1 C50 C51 C52 -149.5(3)
C1 C50 C51 C52 88.5(4)
C56 C51 C52 C53 1.2(6)
C50 C51 C52 C53 176.0(4)
C51 C52 C53 C54 -0.3(7)
C52 C53 C54 C55 -1.3(8)
C53 C54 C55 C56 2.2(8)
C52 C51 C56 C55 -0.4(6)
C50 C51 C56 C55 -175.0(4)
C54 C55 C56 C51 -1.3(7)
Sn O2 C60 C61 173.6(2)
O2 C60 C61 C62 -32.6(5)
O2 C60 C61 C66 147.2(4)
C66 C61 C62 C63 2.3(7)
C60 C61 C62 C63 -177.9(5)
C61 C62 C63 C64 -0.8(9)
C62 C63 C64 C65 -2.3(10)
C63 C64 C65 C66 3.8(10)
C62 C61 C66 C65 -0.8(8)
C60 C61 C66 C65 179.3(5)
C64 C65 C66 C61 -2.2(10)
Sn O3 C70A C71A -160.0(6)
O3 C70A C71A C72A -91.5(12)
O3 C70A C71A C76A 88.7(13)
C76A C71A C72A C73A -2.4(17)
C70A C71A C72A C73A 177.9(13)
C71A C72A C73A C74A 3(2)
C72A C73A C74A C75A -7(3)
C73A C74A C75A C76A 10(3)
C74A C75A C76A C71A -9(3)
C72A C71A C76A C75A 5(2)
C70A C71A C76A C75A -175.0(16)
Sn O3 C70B C71B 179.1(6)
O3 C70B C71B C72B -39.5(12)
O3 C70B C71B C76B 145.0(8)
C76B C71B C72B C73B 0.0
C70B C71B C72B C73B -175.5(13)
C71B C72B C73B C74B 0.0
C72B C73B C74B C75B 0.0
C73B C74B C75B C76B 0.0
C74B C75B C76B C71B 0.0
C72B C71B C76B C75B 0.0
C70B C71B C76B C75B 175.5(13)
C3S O1S C1S C2S -176.1(6)
C1S O1S C3S C4S 177.3(7)
